data_7052560
loop_
_publ_author_name
'Braga, Dario'
'Grepioni, Fabrizia'
'Maini, Lucia'
'Mazzeo, Paolo P.'
'Ventura, Barbara'

_publ_section_title
;
 Solid-state reactivity of copper(i) iodide: luminescent
 2D-coordination polymers of CuI with saturated bidentate nitrogen
 bases
;
_journal_issue 2
_journal_name_full 'New Journal of Chemistry'
_journal_page_first 339
_journal_paper_doi 10.1039/c0nj00547a
_journal_volume 35
_journal_year 2011
_chemical_formula_sum 'C4 H10 Cu I N2'
_chemical_formula_weight 276.58
_chemical_name_systematic
;
?
;
_space_group_IT_number 12
_symmetry_cell_setting monoclinic
_symmetry_space_group_name_Hall '-C 2y'
_symmetry_space_group_name_H-M 'C 1 2/m 1'
_atom_sites_solution_hydrogens geom
_atom_sites_solution_primary direct
_atom_sites_solution_secondary difmap
_audit_creation_method SHELXL-97
_cell_angle_alpha 90.00
_cell_angle_beta 120.25(1)
_cell_angle_gamma 90.00
_cell_formula_units_Z 4
_cell_length_a 10.1972(7)
_cell_length_b 12.1811(6)
_cell_length_c 6.7879(5)
_cell_measurement_reflns_used 1258
_cell_measurement_temperature 150(2)
_cell_measurement_theta_max 28.9477
_cell_measurement_theta_min 2.8471
_cell_volume 728.34(11)
_computing_cell_refinement
;
CrysAlisPro, Oxford Diffraction Ltd.,
Version 1.171.33.46 (release 27-08-2009 CrysAlis171 .NET)
(compiled Aug 27 2009,17:19:36)
;
_computing_data_collection
;
CrysAlisPro, Oxford Diffraction Ltd.,
Version 1.171.33.46 (release 27-08-2009 CrysAlis171 .NET)
(compiled Aug 27 2009,17:19:36)
;
_computing_data_reduction
;
CrysAlisPro, Oxford Diffraction Ltd.,
Version 1.171.33.46 (release 27-08-2009 CrysAlis171 .NET)
(compiled Aug 27 2009,17:19:36)
;
_computing_structure_refinement 'SHELXL-97 (Sheldrick, 2008)'
_diffrn_ambient_temperature 150(2)
_diffrn_detector_area_resol_mean 16.1340
_diffrn_measured_fraction_theta_full 1.000
_diffrn_measured_fraction_theta_max 0.844
_diffrn_measurement_device_type 'Xcalibur, Sapphire3'
_diffrn_radiation_monochromator graphite
_diffrn_radiation_source 'Enhance (Mo) X-ray Source'
_diffrn_radiation_type MoK\a
_diffrn_radiation_wavelength 0.71073
_diffrn_reflns_av_R_equivalents 0.0184
_diffrn_reflns_av_sigmaI/netI 0.0227
_diffrn_reflns_limit_h_max 13
_diffrn_reflns_limit_h_min -12
_diffrn_reflns_limit_k_max 15
_diffrn_reflns_limit_k_min -11
_diffrn_reflns_limit_l_max 5
_diffrn_reflns_limit_l_min -9
_diffrn_reflns_number 1464
_diffrn_reflns_theta_full 25.00
_diffrn_reflns_theta_max 29.00
_diffrn_reflns_theta_min 2.85
_exptl_absorpt_coefficient_mu 7.140
_exptl_absorpt_correction_T_max 1.00000
_exptl_absorpt_correction_T_min 0.95620
_exptl_absorpt_correction_type multi-scan
_exptl_absorpt_process_details
;
CrysAlisPro, Oxford Diffraction Ltd.,
Version 1.171.33.46 (release 27-08-2009 CrysAlis171 .NET)
(compiled Aug 27 2009,17:19:36)
Empirical absorption correction using spherical harmonics,
implemented in SCALE3 ABSPACK scaling algorithm.
;
_exptl_crystal_colour colourless
_exptl_crystal_density_diffrn 2.522
_exptl_crystal_density_method 'not measured'
_exptl_crystal_description Prism
_exptl_crystal_F_000 520
_exptl_crystal_size_max 0.4
_exptl_crystal_size_mid 0.12
_exptl_crystal_size_min 0.08
_refine_diff_density_max 0.790
_refine_diff_density_min -0.616
_refine_diff_density_rms 0.122
_refine_ls_extinction_coef 0.0010(3)
_refine_ls_extinction_expression Fc^*^=kFc[1+0.001xFc^2^\l^3^/sin(2\q)]^-1/4^
_refine_ls_extinction_method SHELXL
_refine_ls_goodness_of_fit_ref 1.111
_refine_ls_hydrogen_treatment constr
_refine_ls_matrix_type full
_refine_ls_number_parameters 41
_refine_ls_number_reflns 857
_refine_ls_number_restraints 0
_refine_ls_restrained_S_all 1.111
_refine_ls_R_factor_all 0.0225
_refine_ls_R_factor_gt 0.0202
_refine_ls_shift/su_max 0.000
_refine_ls_shift/su_mean 0.000
_refine_ls_structure_factor_coef Fsqd
_refine_ls_weighting_details 'calc w=1/[\s^2^(Fo^2^)+(0.0239P)^2^+0.7253P] where P=(Fo^2^+2Fc^2^)/3'
_refine_ls_weighting_scheme calc
_refine_ls_wR_factor_gt 0.0467
_refine_ls_wR_factor_ref 0.0473
_reflns_number_gt 816
_reflns_number_total 857
_reflns_threshold_expression >2\s(I)
_cod_data_source_file C0NJ00547A.TXT
_cod_data_source_block cui_pip_lt_ac
_cod_depositor_comments
;
The following automatic conversions were performed:
'_symmetry_cell_setting' value 'Monoclinic' changed to 'monoclinic'
according to '/home/saulius/struct/CIF-dictionaries/cif_core.dic'
dictionary named 'cif_core.dic' version 2.4.1 from 2010-06-29.

Automatic conversion script
Id: cif_fix_enum 1555 2011-01-17 13:19:09Z saulius 
;
_cod_original_cell_volume 728.34(8)
_cod_original_sg_symbol_H-M C2/m
_cod_database_code 7052560

loop_
_symmetry_equiv_pos_as_xyz
'x, y, z'
'-x, y, -z'
'x+1/2, y+1/2, z'
'-x+1/2, y+1/2, -z'
'-x, -y, -z'
'x, -y, z'
'-x+1/2, -y+1/2, -z'
'x+1/2, -y+1/2, z'

loop_
_atom_site_label
_atom_site_type_symbol
_atom_site_fract_x
_atom_site_fract_y
_atom_site_fract_z
_atom_site_U_iso_or_equiv
_atom_site_adp_type
_atom_site_occupancy
_atom_site_symmetry_multiplicity
_atom_site_calc_flag
_atom_site_refinement_flags
_atom_site_disorder_assembly
_atom_site_disorder_group
N1 N 0.1747(3) 0.1409(2) 0.9360(4) 0.0137(5) Uani 1 1 d . . .
H1 H 0.1525 0.1339 1.0495 0.016 Uiso 1 1 calc R . .
C1 C 0.1005(3) 0.2423(2) 0.8102(5) 0.0182(6) Uani 1 1 d . . .
H1A H -0.0079 0.2364 0.7510 0.022 Uiso 1 1 calc R . .
H1B H 0.1162 0.2490 0.6811 0.022 Uiso 1 1 calc R . .
C2 C 0.3413(3) 0.1546(3) 1.0462(5) 0.0208(6) Uani 1 1 d . . .
H2A H 0.3692 0.1567 0.9291 0.025 Uiso 1 1 calc R . .
H2B H 0.3906 0.0914 1.1422 0.025 Uiso 1 1 calc R . .
I1 I 0.20934(3) 0.0000 0.45932(4) 0.01730(12) Uani 1 2 d S . .
Cu1 Cu 0.09101(6) 0.0000 0.73059(9) 0.01676(14) Uani 1 2 d S . .

loop_
_atom_site_aniso_label
_atom_site_aniso_U_11
_atom_site_aniso_U_22
_atom_site_aniso_U_33
_atom_site_aniso_U_23
_atom_site_aniso_U_13
_atom_site_aniso_U_12
N1 0.0157(11) 0.0126(12) 0.0140(11) -0.0022(10) 0.0084(10) -0.0032(10)
C1 0.0161(14) 0.0163(15) 0.0172(14) -0.0009(12) 0.0047(12) -0.0023(12)
C2 0.0152(13) 0.0154(15) 0.0257(16) -0.0038(13) 0.0058(12) 0.0011(12)
I1 0.01463(16) 0.02358(18) 0.01480(16) 0.000 0.00824(12) 0.000
Cu1 0.0170(3) 0.0131(3) 0.0178(3) 0.000 0.0070(2) 0.000

loop_
_atom_type_symbol
_atom_type_description
_atom_type_scat_dispersion_real
_atom_type_scat_dispersion_imag
_atom_type_scat_source
C C 0.0033 0.0016 'International Tables Vol C Tables 4.2.6.8 and 6.1.1.4'
H H 0.0000 0.0000 'International Tables Vol C Tables 4.2.6.8 and 6.1.1.4'
Cu Cu 0.3201 1.2651 'International Tables Vol C Tables 4.2.6.8 and 6.1.1.4'
I I -0.4742 1.8119 'International Tables Vol C Tables 4.2.6.8 and 6.1.1.4'
N N 0.0061 0.0033 'International Tables Vol C Tables 4.2.6.8 and 6.1.1.4'

loop_
_geom_angle_atom_site_label_1
_geom_angle_atom_site_label_2
_geom_angle_atom_site_label_3
_geom_angle
_geom_angle_site_symmetry_1
_geom_angle_site_symmetry_3
_geom_angle_publ_flag
C1 N1 C2 108.7(2) . . ?
C1 N1 Cu1 112.42(18) . . ?
C2 N1 Cu1 113.98(18) . . ?
C1 N1 H1 107.1 . . ?
C2 N1 H1 107.1 . . ?
Cu1 N1 H1 107.1 . . ?
N1 C1 C2 113.7(3) . 7_557 ?
N1 C1 H1A 108.8 . . ?
C2 C1 H1A 108.8 7_557 . ?
N1 C1 H1B 108.8 . . ?
C2 C1 H1B 108.8 7_557 . ?
H1A C1 H1B 107.7 . . ?
N1 C2 C1 113.3(3) . 7_557 ?
N1 C2 H2A 108.9 . . ?
C1 C2 H2A 108.9 7_557 . ?
N1 C2 H2B 108.9 . . ?
C1 C2 H2B 108.9 7_557 . ?
H2A C2 H2B 107.7 . . ?
Cu1 I1 Cu1 61.47(2) 5_556 . ?
N1 Cu1 N1 109.46(13) . 6 ?
N1 Cu1 I1 107.77(7) . 5_556 ?
N1 Cu1 I1 107.77(7) 6 5_556 ?
N1 Cu1 I1 106.55(7) . . ?
N1 Cu1 I1 106.55(7) 6 . ?
I1 Cu1 I1 118.53(2) 5_556 . ?
N1 Cu1 Cu1 125.26(7) . 5_556 ?
N1 Cu1 Cu1 125.26(7) 6 5_556 ?
I1 Cu1 Cu1 59.34(2) 5_556 5_556 ?
I1 Cu1 Cu1 59.20(2) . 5_556 ?

loop_
_geom_bond_atom_site_label_1
_geom_bond_atom_site_label_2
_geom_bond_distance
_geom_bond_site_symmetry_2
_geom_bond_publ_flag
N1 C1 1.476(4) . ?
N1 C2 1.481(4) . ?
N1 Cu1 2.102(2) . ?
N1 H1 0.9100 . ?
C1 C2 1.515(4) 7_557 ?
C1 H1A 0.9700 . ?
C1 H1B 0.9700 . ?
C2 C1 1.515(4) 7_557 ?
C2 H2A 0.9700 . ?
C2 H2B 0.9700 . ?
I1 Cu1 2.6579(6) 5_556 ?
I1 Cu1 2.6617(6) . ?
Cu1 N1 2.102(2) 6 ?
Cu1 I1 2.6579(6) 5_556 ?
Cu1 Cu1 2.7185(11) 5_556 ?
